data_7016688
loop_
_publ_author_name
'Rozenel, Sergio S.'
'Kerr, John B.'
'Arnold, John'

_publ_section_title
;
 Metal complexes of Co, Ni and Cu with the pincer ligand
 HN(CH(2)CH(2)P(i)Pr(2))(2): preparation, characterization and
 electrochemistry.
;
_journal_issue 40
_journal_name_full 'Dalton transactions (Cambridge, England : 2003)'
_journal_page_first 10397
_journal_page_last 10405
_journal_paper_doi 10.1039/c1dt10599j
_journal_volume 40
_journal_year 2011
_chemical_formula_moiety 'C16 H37 Cl2 Co N P2'
_chemical_formula_sum 'C16 H37 Cl2 Co N P2'
_chemical_formula_weight 435.23
_chemical_name_common HNP2CoCl2
_chemical_name_systematic
;
?
;
_space_group_IT_number 2
_symmetry_cell_setting triclinic
_symmetry_space_group_name_Hall '-P 1'
_symmetry_space_group_name_H-M 'P -1'
_atom_sites_solution_hydrogens geom
_atom_sites_solution_primary direct
_atom_sites_solution_secondary difmap
_audit_creation_method SHELXL-97
_cell_angle_alpha 83.855(4)
_cell_angle_beta 88.517(3)
_cell_angle_gamma 77.590(3)
_cell_formula_units_Z 2
_cell_length_a 7.365(2)
_cell_length_b 10.492(3)
_cell_length_c 14.101(4)
_cell_measurement_reflns_used 6834
_cell_measurement_temperature 123(2)
_cell_measurement_theta_max 25.36
_cell_measurement_theta_min 2.35
_cell_volume 1058.1(5)
_computing_cell_refinement 'Bruker SAINT'
_computing_data_collection 'Bruker APEX2'
_computing_data_reduction 'Bruker SAINT'
_computing_molecular_graphics ORTEP-32
_computing_publication_material WinGX
_computing_structure_refinement 'SHELXL-97 (Sheldrick, 2008)'
_computing_structure_solution 'SHELXS-97 (Sheldrick, 2008)'
_diffrn_ambient_temperature 123(2)
_diffrn_detector_area_resol_mean 8.366
_diffrn_measured_fraction_theta_full 0.996
_diffrn_measured_fraction_theta_max 0.996
_diffrn_measurement_device_type 'Bruker APEX-I CCD'
_diffrn_measurement_method 'phi and omega scans'
_diffrn_radiation_monochromator graphite
_diffrn_radiation_source 'fine-focus sealed tube'
_diffrn_radiation_type MoK\a
_diffrn_radiation_wavelength 0.71073
_diffrn_reflns_av_R_equivalents 0.0573
_diffrn_reflns_av_sigmaI/netI 0.0505
_diffrn_reflns_limit_h_max 8
_diffrn_reflns_limit_h_min -8
_diffrn_reflns_limit_k_max 12
_diffrn_reflns_limit_k_min -12
_diffrn_reflns_limit_l_max 16
_diffrn_reflns_limit_l_min -16
_diffrn_reflns_number 17266
_diffrn_reflns_theta_full 25.41
_diffrn_reflns_theta_max 25.41
_diffrn_reflns_theta_min 1.45
_exptl_absorpt_coefficient_mu 1.212
_exptl_absorpt_correction_T_max 0.906
_exptl_absorpt_correction_T_min 0.854
_exptl_absorpt_correction_type multi-scan
_exptl_absorpt_process_details SADABS
_exptl_crystal_colour purple
_exptl_crystal_density_diffrn 1.366
_exptl_crystal_density_method 'not measured'
_exptl_crystal_description needle
_exptl_crystal_F_000 462
_exptl_crystal_size_max 0.13
_exptl_crystal_size_mid 0.07
_exptl_crystal_size_min 0.03
_refine_diff_density_max 0.580
_refine_diff_density_min -0.355
_refine_diff_density_rms 0.077
_refine_ls_extinction_method none
_refine_ls_goodness_of_fit_ref 1.032
_refine_ls_hydrogen_treatment constr
_refine_ls_matrix_type full
_refine_ls_number_parameters 199
_refine_ls_number_reflns 3866
_refine_ls_number_restraints 0
_refine_ls_restrained_S_all 1.032
_refine_ls_R_factor_all 0.0561
_refine_ls_R_factor_gt 0.0359
_refine_ls_shift/su_max 0.001
_refine_ls_shift/su_mean 0.000
_refine_ls_structure_factor_coef Fsqd
_refine_ls_weighting_details 'calc w=1/[\s^2^(Fo^2^)+(0.0420P)^2^+0.0000P] where P=(Fo^2^+2Fc^2^)/3'
_refine_ls_weighting_scheme calc
_refine_ls_wR_factor_gt 0.0778
_refine_ls_wR_factor_ref 0.0870
_reflns_number_gt 2976
_reflns_number_total 3866
_reflns_threshold_expression >2sigma(I)
_cod_data_source_file c1dt10599j.txt
_cod_data_source_block shelxl1
_cod_depositor_comments
;
The following automatic conversions were performed:

'_symmetry_cell_setting' value 'Triclinic' changed to 'triclinic'
according to /home/saulius/struct/CIF-dictionaries/cif_core.dic
dictionary named 'cif_core.dic' version 2.4.1 from 2010-06-29.

Automatic conversion script
Id: cif_fix_values 1715 2011-07-08 13:25:40Z adriana 
;
_cod_original_cell_volume 1058.0(5)
_cod_original_sg_symbol_H-M P-1
_cod_database_code 7016688

loop_
_symmetry_equiv_pos_as_xyz
'x, y, z'
'-x, -y, -z'

loop_
_atom_site_label
_atom_site_type_symbol
_atom_site_fract_x
_atom_site_fract_y
_atom_site_fract_z
_atom_site_U_iso_or_equiv
_atom_site_adp_type
_atom_site_occupancy
_atom_site_symmetry_multiplicity
_atom_site_calc_flag
_atom_site_refinement_flags
Co1 Co 0.51567(5) 0.88353(4) 0.79459(3) 0.01851(12) Uani 1 1 d .
Cl2 Cl 0.36897(10) 0.86707(7) 0.94198(5) 0.02539(19) Uani 1 1 d .
P1 P 0.55475(10) 1.09277(7) 0.72111(5) 0.01971(18) Uani 1 1 d .
Cl1 Cl 0.29075(10) 0.85994(7) 0.69059(5) 0.02641(19) Uani 1 1 d .
P2 P 0.74065(10) 0.67823(7) 0.79237(5) 0.01998(19) Uani 1 1 d .
N1 N 0.7578(3) 0.9208(2) 0.88430(16) 0.0191(5) Uani 1 1 d .
H1 H 0.7017 0.9608 0.9348 0.023 Uiso 1 1 calc R
C2 C 0.7337(4) 1.1359(3) 0.7922(2) 0.0221(7) Uani 1 1 d .
H2A H 0.8034 1.1893 0.7519 0.027 Uiso 1 1 calc R
H2B H 0.6748 1.1870 0.8424 0.027 Uiso 1 1 calc R
C1 C 0.8657(4) 1.0125(3) 0.8364(2) 0.0228(7) Uani 1 1 d .
H1A H 0.9435 0.9707 0.7870 0.027 Uiso 1 1 calc R
H1B H 0.9459 1.0358 0.8822 0.027 Uiso 1 1 calc R
C6 C 0.3537(4) 1.2318(3) 0.7270(2) 0.0245(7) Uani 1 1 d .
H6A H 0.3972 1.3137 0.7120 0.029 Uiso 1 1 calc R
C10 C 0.9463(4) 0.7064(3) 0.8500(2) 0.0225(7) Uani 1 1 d .
H10A H 1.0198 0.6239 0.8787 0.027 Uiso 1 1 calc R
H10B H 1.0228 0.7455 0.8033 0.027 Uiso 1 1 calc R
C11 C 0.6529(4) 0.5614(3) 0.8800(2) 0.0236(7) Uani 1 1 d .
H11A H 0.6130 0.6084 0.9359 0.028 Uiso 1 1 calc R
C3 C 0.6317(4) 1.1061(3) 0.5955(2) 0.0235(7) Uani 1 1 d .
H3A H 0.5264 1.0988 0.5569 0.028 Uiso 1 1 calc R
C9 C 0.8800(4) 0.7987(3) 0.9264(2) 0.0224(7) Uani 1 1 d .
H9A H 0.8129 0.7557 0.9757 0.027 Uiso 1 1 calc R
H9B H 0.9866 0.8193 0.9556 0.027 Uiso 1 1 calc R
C8 C 0.2040(4) 1.2281(3) 0.6549(2) 0.0332(8) Uani 1 1 d .
H8A H 0.1028 1.3022 0.6589 0.050 Uiso 1 1 calc R
H8B H 0.1594 1.1486 0.6688 0.050 Uiso 1 1 calc R
H8C H 0.2557 1.2311 0.5917 0.050 Uiso 1 1 calc R
C15 C 1.0072(4) 0.6062(3) 0.6485(2) 0.0399(9) Uani 1 1 d .
H15A H 1.0429 0.5536 0.5967 0.060 Uiso 1 1 calc R
H15B H 1.1014 0.5830 0.6968 0.060 Uiso 1 1 calc R
H15C H 0.9932 0.6973 0.6255 0.060 Uiso 1 1 calc R
C12 C 0.4793(4) 0.5262(3) 0.8424(2) 0.0338(8) Uani 1 1 d .
H12A H 0.4351 0.4664 0.8890 0.051 Uiso 1 1 calc R
H12B H 0.5092 0.4857 0.7844 0.051 Uiso 1 1 calc R
H12C H 0.3844 0.6044 0.8300 0.051 Uiso 1 1 calc R
C4 C 0.7889(4) 0.9893(3) 0.5786(2) 0.0377(8) Uani 1 1 d .
H4A H 0.8272 0.9965 0.5130 0.057 Uiso 1 1 calc R
H4B H 0.7458 0.9093 0.5934 0.057 Uiso 1 1 calc R
H4C H 0.8922 0.9888 0.6189 0.057 Uiso 1 1 calc R
C14 C 0.8227(4) 0.5820(3) 0.6906(2) 0.0273(7) Uani 1 1 d .
H14A H 0.8433 0.4890 0.7150 0.033 Uiso 1 1 calc R
C5 C 0.6825(5) 1.2359(3) 0.5601(2) 0.0349(8) Uani 1 1 d .
H5A H 0.7195 1.2351 0.4944 0.052 Uiso 1 1 calc R
H5B H 0.7833 1.2484 0.5974 0.052 Uiso 1 1 calc R
H5C H 0.5767 1.3062 0.5661 0.052 Uiso 1 1 calc R
C16 C 0.6754(5) 0.6061(3) 0.6133(2) 0.0370(8) Uani 1 1 d .
H16A H 0.7209 0.5545 0.5620 0.055 Uiso 1 1 calc R
H16B H 0.6476 0.6974 0.5897 0.055 Uiso 1 1 calc R
H16C H 0.5646 0.5816 0.6394 0.055 Uiso 1 1 calc R
C13 C 0.7944(4) 0.4377(3) 0.9160(2) 0.0305(8) Uani 1 1 d .
H13A H 0.7358 0.3844 0.9614 0.046 Uiso 1 1 calc R
H13B H 0.8957 0.4619 0.9460 0.046 Uiso 1 1 calc R
H13C H 0.8405 0.3892 0.8633 0.046 Uiso 1 1 calc R
C7 C 0.2731(4) 1.2299(3) 0.8275(2) 0.0351(8) Uani 1 1 d .
H7A H 0.1695 1.3027 0.8303 0.053 Uiso 1 1 calc R
H7B H 0.3668 1.2365 0.8718 0.053 Uiso 1 1 calc R
H7C H 0.2323 1.1494 0.8438 0.053 Uiso 1 1 calc R

loop_
_atom_site_aniso_label
_atom_site_aniso_U_11
_atom_site_aniso_U_22
_atom_site_aniso_U_33
_atom_site_aniso_U_23
_atom_site_aniso_U_13
_atom_site_aniso_U_12
Co1 0.0153(2) 0.0216(2) 0.0191(2) -0.00301(16) 0.00023(16) -0.00473(16)
Cl2 0.0228(4) 0.0325(4) 0.0228(4) -0.0060(3) 0.0045(3) -0.0092(3)
P1 0.0167(4) 0.0222(4) 0.0212(4) -0.0037(3) 0.0004(3) -0.0056(3)
Cl1 0.0212(4) 0.0334(4) 0.0267(4) -0.0053(3) -0.0042(3) -0.0087(3)
P2 0.0176(4) 0.0222(4) 0.0201(4) -0.0029(3) 0.0000(3) -0.0038(3)
N1 0.0168(12) 0.0231(13) 0.0188(13) -0.0053(10) 0.0019(10) -0.0064(10)
C2 0.0233(16) 0.0235(16) 0.0236(17) -0.0072(13) 0.0039(13) -0.0123(13)
C1 0.0157(15) 0.0303(17) 0.0245(17) -0.0062(13) 0.0003(12) -0.0077(13)
C6 0.0226(16) 0.0236(16) 0.0286(18) -0.0052(13) 0.0001(13) -0.0063(13)
C10 0.0177(15) 0.0235(16) 0.0253(17) -0.0006(13) -0.0002(13) -0.0028(13)
C11 0.0226(16) 0.0222(16) 0.0268(17) -0.0030(13) 0.0021(13) -0.0066(13)
C3 0.0225(16) 0.0281(17) 0.0208(16) -0.0038(13) -0.0035(13) -0.0064(13)
C9 0.0206(16) 0.0274(17) 0.0203(16) -0.0026(13) -0.0023(12) -0.0078(13)
C8 0.0218(17) 0.0335(18) 0.042(2) -0.0040(15) -0.0059(15) -0.0008(14)
C15 0.039(2) 0.046(2) 0.036(2) -0.0158(17) 0.0130(16) -0.0067(17)
C12 0.0284(18) 0.0343(19) 0.041(2) 0.0014(15) -0.0002(15) -0.0132(15)
C4 0.034(2) 0.048(2) 0.0298(19) -0.0075(16) 0.0076(15) -0.0041(17)
C14 0.0303(18) 0.0228(16) 0.0283(18) -0.0059(13) 0.0029(14) -0.0035(14)
C5 0.040(2) 0.042(2) 0.0257(18) -0.0010(15) 0.0026(15) -0.0168(16)
C16 0.043(2) 0.044(2) 0.0252(19) -0.0092(15) -0.0009(15) -0.0084(17)
C13 0.0298(18) 0.0301(18) 0.0317(19) 0.0018(14) -0.0019(14) -0.0084(15)
C7 0.0273(18) 0.0371(19) 0.038(2) -0.0081(16) 0.0078(15) -0.0002(15)

loop_
_atom_type_symbol
_atom_type_description
_atom_type_scat_dispersion_real
_atom_type_scat_dispersion_imag
_atom_type_scat_source
C C 0.0033 0.0016 'International Tables Vol C Tables 4.2.6.8 and 6.1.1.4'
H H 0.0000 0.0000 'International Tables Vol C Tables 4.2.6.8 and 6.1.1.4'
N N 0.0061 0.0033 'International Tables Vol C Tables 4.2.6.8 and 6.1.1.4'
P P 0.1023 0.0942 'International Tables Vol C Tables 4.2.6.8 and 6.1.1.4'
Cl Cl 0.1484 0.1585 'International Tables Vol C Tables 4.2.6.8 and 6.1.1.4'
Co Co 0.3494 0.9721 'International Tables Vol C Tables 4.2.6.8 and 6.1.1.4'

loop_
_geom_angle_atom_site_label_1
_geom_angle_atom_site_label_2
_geom_angle_atom_site_label_3
_geom_angle
Cl1 Co1 Cl2 102.62(3)
Cl1 Co1 N1 173.16(6)
Cl2 Co1 N1 83.63(6)
Cl1 Co1 P1 96.03(3)
Cl2 Co1 P1 120.31(3)
N1 Co1 P1 78.24(6)
Cl1 Co1 P2 102.49(3)
Cl2 Co1 P2 104.75(3)
N1 Co1 P2 78.29(6)
P1 Co1 P2 125.67(3)
C2 P1 C3 106.96(13)
C2 P1 C6 103.87(13)
C3 P1 C6 104.50(13)
C2 P1 Co1 105.03(9)
C3 P1 Co1 118.65(10)
C6 P1 Co1 116.56(10)
C10 P2 C11 103.85(13)
C10 P2 C14 107.39(14)
C11 P2 C14 104.28(14)
C10 P2 Co1 104.33(9)
C11 P2 Co1 105.09(10)
C14 P2 Co1 129.41(10)
C9 N1 C1 111.6(2)
C9 N1 Co1 113.05(16)
C1 N1 Co1 115.26(16)
C1 C2 P1 110.60(19)
N1 C1 C2 109.7(2)
C7 C6 C8 110.2(2)
C7 C6 P1 109.8(2)
C8 C6 P1 111.5(2)
C9 C10 P2 107.87(19)
C13 C11 C12 110.8(2)
C13 C11 P2 115.9(2)
C12 C11 P2 110.7(2)
C5 C3 C4 111.8(3)
C5 C3 P1 114.8(2)
C4 C3 P1 110.0(2)
N1 C9 C10 110.5(2)
C16 C14 C15 110.5(3)
C16 C14 P2 111.3(2)
C15 C14 P2 113.3(2)

loop_
_geom_bond_atom_site_label_1
_geom_bond_atom_site_label_2
_geom_bond_distance
Co1 Cl1 2.3097(9)
Co1 Cl2 2.3246(9)
Co1 N1 2.336(2)
Co1 P1 2.3968(10)
Co1 P2 2.4215(10)
P1 C2 1.835(3)
P1 C3 1.846(3)
P1 C6 1.849(3)
P2 C10 1.829(3)
P2 C11 1.850(3)
P2 C14 1.856(3)
N1 C9 1.474(3)
N1 C1 1.475(3)
C2 C1 1.526(4)
C6 C7 1.523(4)
C6 C8 1.528(4)
C10 C9 1.526(4)
C11 C13 1.527(4)
C11 C12 1.527(4)
C3 C5 1.519(4)
C3 C4 1.528(4)
C15 C14 1.529(4)
C14 C16 1.522(4)
